data_7246300
loop_
_publ_author_name
'Jiang, Zhi'
'Liu, Hezhuang'
'Zou, Jihua'
'Huang, Yixuan'
'Xu, Zhaoquan'
'Pustovyi, Denys'
'Vitusevich, Svetlana'

_publ_section_title
;
 Scale-up synthesis of high-quality solid-state-processed CsCuX (X = Cl,
 Br, I) perovskite nanocrystal materials toward near-ultraviolet flexible
 electronic properties
;
_journal_issue 9
_journal_name_full 'RSC Advances'
_journal_page_first 5993
_journal_page_last 6001
_journal_paper_doi 10.1039/D2RA07100B
_journal_volume 13
_journal_year 2023
_chemical_formula_sum 'Cs3 Cu2 I5'
_chemical_name_systematic 'Tricesium Dicopper(I) Iodide'
_space_group_IT_number 62
_space_group_name_Hall '-P 2ac 2n'
_space_group_name_H-M_alt 'P n m a'
_symmetry_cell_setting orthorhombic
_symmetry_Int_Tables_number 62
_symmetry_space_group_name_H-M 'P n m a'
_audit_update_record
;
2018-02-27 deposited with the CCDC.	2023-02-09 downloaded from the CCDC.
;
_cell_angle_alpha 90
_cell_angle_beta 90
_cell_angle_gamma 90
_cell_formula_units_Z 4
_cell_length_a 10.1743
_cell_length_b 11.6532
_cell_length_c 14.3621
_cell_volume 1702.816
_refine_ls_R_factor_all 0.0709
_cod_data_source_file d2ra07100b2.cif
_cod_data_source_block 150298-ICSD
_cod_original_cell_volume 1702.82
_cod_database_code 7246300

loop_
_symmetry_equiv_pos_site_id
_symmetry_equiv_pos_as_xyz
1 'x+1/2, y, -z+1/2'
2 'x, -y+1/2, z'
3 '-x+1/2, y+1/2, z+1/2'
4 '-x, -y, -z'
5 '-x+1/2, -y, z+1/2'
6 '-x, y+1/2, -z'
7 'x+1/2, -y+1/2, -z+1/2'
8 'x, y, z'

loop_
_atom_site_label
_atom_site_type_symbol
_atom_site_fract_x
_atom_site_fract_y
_atom_site_fract_z
Cs1 Cs1+ 0.5948 0.25 0.5506
Cs2 Cs1+ 0.0524 0.9897 0.6783
Cu1 Cu1+ 0.2409 0.25 0.3701
Cu2 Cu1+ 0.2125 0.25 0.5473
I1 I1- 0.6918 0.5609 0.5516
I2 I1- 0.1574 0.25 0.2069
I3 I1- 0.9682 0.25 0.5108
I4 I1- 0.3012 0.25 0.7163

loop_
_citation_id
_citation_doi
_citation_year
1 10.1016/j.jssc.2004.05.004 2004
